data_7047008
loop_
_publ_author_name
'Lorenz, Roxana'
'Kaifer, Elisabeth'
'Wadepohl, Hubert'
'Himmel, Hans-J\"org'

_publ_section_title
;
 Di- and tetranuclear transition metal complexes of a
 tetrakisguanidino-substituted phenazine dye by stepwise coordination.
;
_journal_issue 32
_journal_name_full 'Dalton transactions (Cambridge, England : 2003)'
_journal_page_first 11016
_journal_page_last 11029
_journal_paper_doi 10.1039/c8dt02176g
_journal_volume 47
_journal_year 2018
_chemical_formula_sum 'C36 H58 Cl6 Cu4 N16'
_chemical_formula_weight 1181.84
_space_group_crystal_system monoclinic
_space_group_IT_number 14
_space_group_name_Hall '-P 2ybc'
_space_group_name_H-M_alt 'P 1 21/c 1'
_symmetry_space_group_name_Hall '-P 2ybc'
_symmetry_space_group_name_H-M 'P 1 21/c 1'
_atom_sites_solution_hydrogens geom
_audit_creation_method SHELXL-2014/7
_audit_update_record
;
2018-06-27 deposited with the CCDC.
2018-07-11 downloaded from the CCDC.
;
_cell_angle_alpha 90
_cell_angle_beta 105.46(3)
_cell_angle_gamma 90
_cell_formula_units_Z 2
_cell_length_a 12.248(2)
_cell_length_b 13.649(3)
_cell_length_c 15.785(3)
_cell_measurement_reflns_used 43023
_cell_measurement_temperature 100
_cell_measurement_theta_max 30.10
_cell_measurement_theta_min 2.0
_cell_volume 2543.3(9)
_computing_cell_refinement 'DENZO/SKALEPACK (Bruker AXS, 1997-2009)'
_computing_data_collection 'COLLECT (Bruker AXS, 1997-2009)'
_computing_data_reduction 'DENZO/SKALEPACK (Bruker AXS, 1997-2009)'
_computing_molecular_graphics 'XPMA (Zsolnai, Huttner, 1994)'
_computing_publication_material 'SHELXL-2014/7 (Sheldrick, 2014)'
_computing_structure_refinement 'SHELXL-2014/7 (Sheldrick, 2014)'
_computing_structure_solution 'SHELXS-2014/7 (Sheldrick, 2014)'
_diffrn_ambient_temperature 100
_diffrn_measured_fraction_theta_full 1.000
_diffrn_measured_fraction_theta_max 0.998
_diffrn_measurement_device_type 'NONIUS KAPPA CCD'
_diffrn_measurement_method 'O-Scan    '
_diffrn_radiation_monochromator graphite
_diffrn_radiation_source 'fine-focus sealed tube'
_diffrn_radiation_type MoK\a
_diffrn_radiation_wavelength 0.71073
_diffrn_reflns_av_R_equivalents 0.0707
_diffrn_reflns_av_unetI/netI 0.0601
_diffrn_reflns_Laue_measured_fraction_full 1.000
_diffrn_reflns_Laue_measured_fraction_max 0.998
_diffrn_reflns_limit_h_max 17
_diffrn_reflns_limit_h_min -17
_diffrn_reflns_limit_k_max 19
_diffrn_reflns_limit_k_min -19
_diffrn_reflns_limit_l_max 20
_diffrn_reflns_limit_l_min -22
_diffrn_reflns_number 42047
_diffrn_reflns_point_group_measured_fraction_full 1.000
_diffrn_reflns_point_group_measured_fraction_max 0.998
_diffrn_reflns_theta_full 25.242
_diffrn_reflns_theta_max 30.096
_diffrn_reflns_theta_min 2.005
_exptl_absorpt_coefficient_mu 2.009
_exptl_absorpt_correction_T_max 0.753
_exptl_absorpt_correction_T_min 0.433
_exptl_absorpt_correction_type multi-scan
_exptl_absorpt_process_details SADABS
_exptl_crystal_colour black
_exptl_crystal_density_diffrn 1.543
_exptl_crystal_description needle
_exptl_crystal_F_000 1208
_exptl_crystal_size_max 0.500
_exptl_crystal_size_mid 0.150
_exptl_crystal_size_min 0.150
_refine_diff_density_max 0.525
_refine_diff_density_min -0.586
_refine_diff_density_rms 0.096
_refine_ls_extinction_method none
_refine_ls_goodness_of_fit_ref 1.022
_refine_ls_hydrogen_treatment constr
_refine_ls_matrix_type full
_refine_ls_number_parameters 289
_refine_ls_number_reflns 7466
_refine_ls_number_restraints 0
_refine_ls_restrained_S_all 1.022
_refine_ls_R_factor_all 0.0750
_refine_ls_R_factor_gt 0.0408
_refine_ls_shift/su_max 0.001
_refine_ls_shift/su_mean 0.000
_refine_ls_structure_factor_coef Fsqd
_refine_ls_weighting_details 'w=1/[\s^2^(Fo^2^)+(0.0354P)^2^+1.8746P] where P=(Fo^2^+2Fc^2^)/3'
_refine_ls_weighting_scheme calc
_refine_ls_wR_factor_gt 0.0832
_refine_ls_wR_factor_ref 0.0956
_reflns_Friedel_coverage 0.000
_reflns_number_gt 5253
_reflns_number_total 7466
_reflns_threshold_expression 'I > 2\s(I)'
_cod_data_source_file c8dt02176g2.cif
_cod_data_source_block rlgu11ks
_cod_depositor_comments 'Adding full bibliography for 7047000--7047008.cif.'
_cod_database_code 7047008
_shelx_shelxl_version_number 2014/7
_shelx_space_group_comment
;
The symmetry employed for this shelxl refinement is uniquely defined
by the following loop, which should always be used as a source of
symmetry information in preference to the above space-group names.
They are only intended as comments.
;
_shelx_estimated_absorpt_t_min 0.433
_shelx_estimated_absorpt_t_max 0.753

loop_
_space_group_symop_operation_xyz
'x, y, z'
'-x, y+1/2, -z+1/2'
'-x, -y, -z'
'x, -y-1/2, z-1/2'

loop_
_atom_site_label
_atom_site_type_symbol
_atom_site_fract_x
_atom_site_fract_y
_atom_site_fract_z
_atom_site_U_iso_or_equiv
_atom_site_adp_type
_atom_site_occupancy
_atom_site_site_symmetry_order
_atom_site_calc_flag
_atom_site_refinement_flags_posn
_atom_site_refinement_flags_adp
Cu1 Cu 0.18181(2) 0.76382(2) 0.18357(2) 0.01928(8) Uani 1 1 d . .
Cu2 Cu 0.30006(3) 1.18320(2) 0.47106(2) 0.02814(9) Uani 1 1 d . .
Cl1 Cl 0.11107(6) 0.81940(5) 0.04699(4) 0.02740(15) Uani 1 1 d . .
Cl2 Cl 0.12056(5) 0.60803(4) 0.17688(4) 0.02437(14) Uani 1 1 d . .
Cl3 Cl 0.34133(6) 1.31165(5) 0.40076(6) 0.0448(2) Uani 1 1 d . .
N1 N 0.32553(17) 0.74603(14) 0.27376(13) 0.0190(4) Uani 1 1 d . .
N2 N 0.39734(18) 0.60853(15) 0.22219(13) 0.0230(5) Uani 1 1 d . .
N3 N 0.40250(16) 0.61545(14) 0.36985(13) 0.0187(4) Uani 1 1 d . .
N4 N 0.18056(17) 0.88827(14) 0.24573(13) 0.0198(4) Uani 1 1 d . .
N5 N -0.00050(17) 0.94519(15) 0.18483(13) 0.0211(4) Uani 1 1 d . .
N6 N 0.14985(17) 1.05024(15) 0.19131(13) 0.0209(4) Uani 1 1 d . .
N7 N 0.41733(16) 1.07481(14) 0.48923(12) 0.0183(4) Uani 1 1 d . .
N8 N 0.1674(2) 1.15820(18) 0.51170(16) 0.0342(6) Uani 1 1 d . .
C1 C 0.3575(2) 0.82432(17) 0.33135(15) 0.0178(5) Uani 1 1 d . .
C2 C 0.27648(19) 0.90494(17) 0.31511(15) 0.0181(5) Uani 1 1 d . .
C3 C 0.2971(2) 0.98501(17) 0.36998(15) 0.0197(5) Uani 1 1 d . .
H3 H 0.2430 1.0343 0.3625 0.024 Uiso 1 1 calc R U
C4 C 0.3987(2) 0.99382(17) 0.43745(15) 0.0181(5) Uani 1 1 d . .
C5 C 0.48205(19) 0.91757(16) 0.44893(15) 0.0174(5) Uani 1 1 d . .
C6 C 0.4576(2) 0.83328(17) 0.39566(15) 0.0192(5) Uani 1 1 d . .
H6 H 0.5104 0.7827 0.4042 0.023 Uiso 1 1 calc R U
C7 C 0.3759(2) 0.65739(17) 0.28979(16) 0.0192(5) Uani 1 1 d . .
C8 C 0.4040(3) 0.6610(2) 0.14282(18) 0.0336(7) Uani 1 1 d . .
H8A H 0.3318 0.6583 0.1000 0.050 Uiso 1 1 calc R U
H8B H 0.4604 0.6310 0.1192 0.050 Uiso 1 1 calc R U
H8C H 0.4241 0.7281 0.1572 0.050 Uiso 1 1 calc R U
C9 C 0.3849(3) 0.50223(19) 0.21284(18) 0.0320(6) Uani 1 1 d . .
H9A H 0.4576 0.4731 0.2176 0.048 Uiso 1 1 calc R U
H9B H 0.3348 0.4869 0.1564 0.048 Uiso 1 1 calc R U
H9C H 0.3541 0.4769 0.2583 0.048 Uiso 1 1 calc R U
C10 C 0.3462(2) 0.64066(19) 0.43739(16) 0.0232(5) Uani 1 1 d . .
H10A H 0.3960 0.6798 0.4818 0.035 Uiso 1 1 calc R U
H10B H 0.3270 0.5818 0.4634 0.035 Uiso 1 1 calc R U
H10C H 0.2784 0.6770 0.4114 0.035 Uiso 1 1 calc R U
C11 C 0.4976(2) 0.54745(19) 0.39779(17) 0.0268(6) Uani 1 1 d . .
H11A H 0.4696 0.4833 0.4056 0.040 Uiso 1 1 calc R U
H11B H 0.5472 0.5696 0.4523 0.040 Uiso 1 1 calc R U
H11C H 0.5386 0.5448 0.3538 0.040 Uiso 1 1 calc R U
C12 C 0.1099(2) 0.96258(17) 0.20856(15) 0.0197(5) Uani 1 1 d . .
C13 C -0.0500(2) 0.8594(2) 0.21539(18) 0.0276(6) Uani 1 1 d . .
H13A H -0.0646 0.8100 0.1706 0.041 Uiso 1 1 calc R U
H13B H -0.1198 0.8776 0.2280 0.041 Uiso 1 1 calc R U
H13C H 0.0017 0.8343 0.2677 0.041 Uiso 1 1 calc R U
C14 C -0.0784(2) 0.9964(2) 0.11134(18) 0.0302(6) Uani 1 1 d . .
H14A H -0.1226 1.0428 0.1338 0.045 Uiso 1 1 calc R U
H14B H -0.1280 0.9498 0.0747 0.045 Uiso 1 1 calc R U
H14C H -0.0358 1.0302 0.0774 0.045 Uiso 1 1 calc R U
C15 C 0.0933(2) 1.14339(19) 0.19746(19) 0.0292(6) Uani 1 1 d . .
H15A H 0.0627 1.1697 0.1396 0.044 Uiso 1 1 calc R U
H15B H 0.1469 1.1887 0.2320 0.044 Uiso 1 1 calc R U
H15C H 0.0330 1.1328 0.2248 0.044 Uiso 1 1 calc R U
C16 C 0.2598(2) 1.05889(19) 0.17233(17) 0.0269(6) Uani 1 1 d . .
H16A H 0.3135 1.0869 0.2221 0.040 Uiso 1 1 calc R U
H16B H 0.2527 1.1003 0.1220 0.040 Uiso 1 1 calc R U
H16C H 0.2853 0.9951 0.1604 0.040 Uiso 1 1 calc R U
C17 C 0.0870(3) 1.1371(2) 0.52976(17) 0.0291(6) Uani 1 1 d . .
C18 C -0.0155(2) 1.1070(2) 0.55290(17) 0.0312(6) Uani 1 1 d . .
H18A H -0.0716 1.0869 0.5008 0.047 Uiso 1 1 calc R U
H18B H -0.0442 1.1610 0.5796 0.047 Uiso 1 1 calc R U
H18C H 0.0016 1.0533 0.5936 0.047 Uiso 1 1 calc R U

loop_
_atom_site_aniso_label
_atom_site_aniso_U_11
_atom_site_aniso_U_22
_atom_site_aniso_U_33
_atom_site_aniso_U_23
_atom_site_aniso_U_13
_atom_site_aniso_U_12
Cu1 0.02189(16) 0.01491(14) 0.01769(14) -0.00111(11) -0.00054(12) 0.00023(11)
Cu2 0.02449(17) 0.02120(17) 0.03313(18) -0.00558(13) -0.00208(14) 0.00375(12)
Cl1 0.0379(4) 0.0215(3) 0.0186(3) 0.0017(2) 0.0003(3) 0.0011(3)
Cl2 0.0293(3) 0.0169(3) 0.0243(3) -0.0013(2) 0.0024(2) -0.0032(2)
Cl3 0.0326(4) 0.0277(4) 0.0632(5) 0.0126(3) -0.0064(4) -0.0024(3)
N1 0.0221(10) 0.0151(10) 0.0170(9) -0.0015(8) 0.0001(8) 0.0024(8)
N2 0.0303(12) 0.0192(11) 0.0191(10) -0.0016(8) 0.0057(9) 0.0038(9)
N3 0.0192(10) 0.0161(10) 0.0200(10) -0.0001(8) 0.0038(8) 0.0019(8)
N4 0.0201(10) 0.0156(10) 0.0199(10) -0.0004(8) -0.0016(8) 0.0015(8)
N5 0.0192(10) 0.0185(10) 0.0227(10) 0.0021(8) 0.0005(8) 0.0007(8)
N6 0.0210(10) 0.0153(10) 0.0256(10) 0.0030(8) 0.0049(9) 0.0020(8)
N7 0.0178(10) 0.0140(10) 0.0213(10) 0.0000(8) 0.0022(8) 0.0004(7)
N8 0.0310(13) 0.0289(13) 0.0385(14) -0.0017(11) 0.0019(11) 0.0069(10)
C1 0.0196(12) 0.0155(11) 0.0170(11) -0.0001(9) 0.0029(9) -0.0006(9)
C2 0.0173(11) 0.0161(11) 0.0189(11) -0.0005(9) 0.0012(9) -0.0014(9)
C3 0.0184(12) 0.0150(11) 0.0237(12) 0.0000(9) 0.0019(10) 0.0019(9)
C4 0.0190(12) 0.0152(11) 0.0194(11) -0.0013(9) 0.0040(9) -0.0019(9)
C5 0.0185(11) 0.0158(11) 0.0169(10) 0.0029(9) 0.0031(9) -0.0014(9)
C6 0.0201(12) 0.0146(11) 0.0217(11) -0.0004(9) 0.0037(10) 0.0004(9)
C7 0.0161(11) 0.0177(11) 0.0228(12) -0.0015(9) 0.0034(10) -0.0018(9)
C8 0.0422(17) 0.0341(16) 0.0270(14) -0.0011(12) 0.0139(13) 0.0073(13)
C9 0.0393(16) 0.0218(14) 0.0329(14) -0.0085(11) 0.0062(13) 0.0052(11)
C10 0.0237(13) 0.0226(13) 0.0230(12) -0.0002(10) 0.0059(10) -0.0023(10)
C11 0.0238(13) 0.0248(14) 0.0306(14) 0.0043(11) 0.0052(11) 0.0063(10)
C12 0.0223(12) 0.0180(12) 0.0171(11) -0.0017(9) 0.0022(10) 0.0010(9)
C13 0.0243(13) 0.0265(14) 0.0300(14) 0.0014(11) 0.0035(11) -0.0039(11)
C14 0.0247(13) 0.0290(14) 0.0296(14) 0.0039(11) -0.0053(11) 0.0028(11)
C15 0.0317(15) 0.0172(12) 0.0381(15) -0.0002(11) 0.0085(12) 0.0034(10)
C16 0.0262(14) 0.0219(13) 0.0330(14) 0.0046(11) 0.0084(11) -0.0012(10)
C17 0.0337(16) 0.0237(14) 0.0256(13) 0.0002(11) 0.0005(12) 0.0082(12)
C18 0.0402(16) 0.0274(15) 0.0246(13) 0.0040(11) 0.0061(12) 0.0068(12)

loop_
_atom_type_symbol
_atom_type_description
_atom_type_scat_dispersion_real
_atom_type_scat_dispersion_imag
_atom_type_scat_source
C C 0.0033 0.0016 'International Tables Vol C Tables 4.2.6.8 and 6.1.1.4'
H H 0.0000 0.0000 'International Tables Vol C Tables 4.2.6.8 and 6.1.1.4'
N N 0.0061 0.0033 'International Tables Vol C Tables 4.2.6.8 and 6.1.1.4'
Cl Cl 0.1484 0.1585 'International Tables Vol C Tables 4.2.6.8 and 6.1.1.4'
Cu Cu 0.3201 1.2651 'International Tables Vol C Tables 4.2.6.8 and 6.1.1.4'

loop_
_geom_angle_atom_site_label_1
_geom_angle_atom_site_label_2
_geom_angle_atom_site_label_3
_geom_angle
_geom_angle_site_symmetry_1
N1 Cu1 N4 82.50(8) .
N1 Cu1 Cl1 141.77(7) .
N4 Cu1 Cl1 97.81(6) .
N1 Cu1 Cl2 98.09(6) .
N4 Cu1 Cl2 142.63(7) .
Cl1 Cu1 Cl2 103.73(3) .
N8 Cu2 N7 116.82(9) .
N8 Cu2 Cl3 129.37(7) .
N7 Cu2 Cl3 113.73(6) .
C7 N1 C1 122.07(19) .
C7 N1 Cu1 121.56(15) .
C1 N1 Cu1 114.93(15) .
C7 N2 C9 122.4(2) .
C7 N2 C8 120.3(2) .
C9 N2 C8 115.3(2) .
C7 N3 C10 122.9(2) .
C7 N3 C11 121.8(2) .
C10 N3 C11 115.1(2) .
C12 N4 C2 121.5(2) .
C12 N4 Cu1 121.20(15) .
C2 N4 Cu1 114.60(15) .
C12 N5 C13 122.2(2) .
C12 N5 C14 122.5(2) .
C13 N5 C14 113.8(2) .
C12 N6 C16 121.2(2) .
C12 N6 C15 123.6(2) .
C16 N6 C15 115.0(2) .
C5 N7 C4 118.1(2) 3_676
C5 N7 Cu2 121.27(15) 3_676
C4 N7 Cu2 120.63(15) .
C17 N8 Cu2 173.7(2) .
C6 C1 N1 126.3(2) .
C6 C1 C2 119.7(2) .
N1 C1 C2 113.89(19) .
C3 C2 N4 126.8(2) .
C3 C2 C1 119.1(2) .
N4 C2 C1 114.0(2) .
C2 C3 C4 121.3(2) .
C2 C3 H3 119.3 .
C4 C3 H3 119.3 .
N7 C4 C3 119.8(2) .
N7 C4 C5 121.0(2) .
C3 C4 C5 119.2(2) .
N7 C5 C6 120.0(2) 3_676
N7 C5 C4 121.0(2) 3_676
C6 C5 C4 119.1(2) .
C1 C6 C5 121.3(2) .
C1 C6 H6 119.3 .
C5 C6 H6 119.3 .
N2 C7 N3 119.1(2) .
N2 C7 N1 118.2(2) .
N3 C7 N1 122.7(2) .
N2 C8 H8A 109.5 .
N2 C8 H8B 109.5 .
H8A C8 H8B 109.5 .
N2 C8 H8C 109.5 .
H8A C8 H8C 109.5 .
H8B C8 H8C 109.5 .
N2 C9 H9A 109.5 .
N2 C9 H9B 109.5 .
H9A C9 H9B 109.5 .
N2 C9 H9C 109.5 .
H9A C9 H9C 109.5 .
H9B C9 H9C 109.5 .
N3 C10 H10A 109.5 .
N3 C10 H10B 109.5 .
H10A C10 H10B 109.5 .
N3 C10 H10C 109.5 .
H10A C10 H10C 109.5 .
H10B C10 H10C 109.5 .
N3 C11 H11A 109.5 .
N3 C11 H11B 109.5 .
H11A C11 H11B 109.5 .
N3 C11 H11C 109.5 .
H11A C11 H11C 109.5 .
H11B C11 H11C 109.5 .
N5 C12 N6 120.0(2) .
N5 C12 N4 118.2(2) .
N6 C12 N4 121.7(2) .
N5 C13 H13A 109.5 .
N5 C13 H13B 109.5 .
H13A C13 H13B 109.5 .
N5 C13 H13C 109.5 .
H13A C13 H13C 109.5 .
H13B C13 H13C 109.5 .
N5 C14 H14A 109.5 .
N5 C14 H14B 109.5 .
H14A C14 H14B 109.5 .
N5 C14 H14C 109.5 .
H14A C14 H14C 109.5 .
H14B C14 H14C 109.5 .
N6 C15 H15A 109.5 .
N6 C15 H15B 109.5 .
H15A C15 H15B 109.5 .
N6 C15 H15C 109.5 .
H15A C15 H15C 109.5 .
H15B C15 H15C 109.5 .
N6 C16 H16A 109.5 .
N6 C16 H16B 109.5 .
H16A C16 H16B 109.5 .
N6 C16 H16C 109.5 .
H16A C16 H16C 109.5 .
H16B C16 H16C 109.5 .
N8 C17 C18 178.3(3) .
C17 C18 H18A 109.5 .
C17 C18 H18B 109.5 .
H18A C18 H18B 109.5 .
C17 C18 H18C 109.5 .
H18A C18 H18C 109.5 .
H18B C18 H18C 109.5 .

loop_
_geom_bond_atom_site_label_1
_geom_bond_atom_site_label_2
_geom_bond_distance
_geom_bond_site_symmetry_2
Cu1 N1 1.962(2) .
Cu1 N4 1.964(2) .
Cu1 Cl1 2.2312(9) .
Cu1 Cl2 2.2479(8) .
Cu2 N8 1.929(3) .
Cu2 N7 2.0284(19) .
Cu2 Cl3 2.2045(9) .
N1 C7 1.351(3) .
N1 C1 1.390(3) .
N2 C7 1.342(3) .
N2 C9 1.462(3) .
N2 C8 1.464(3) .
N3 C7 1.346(3) .
N3 C10 1.457(3) .
N3 C11 1.463(3) .
N4 C12 1.361(3) .
N4 C2 1.395(3) .
N5 C12 1.324(3) .
N5 C13 1.458(3) .
N5 C14 1.468(3) .
N6 C12 1.348(3) .
N6 C16 1.460(3) .
N6 C15 1.464(3) .
N7 C5 1.357(3) 3_676
N7 C4 1.357(3) .
N8 C17 1.134(4) .
C1 C6 1.373(3) .
C1 C2 1.458(3) .
C2 C3 1.375(3) .
C3 C4 1.411(3) .
C3 H3 0.9300 .
C4 C5 1.435(3) .
C5 N7 1.357(3) 3_676
C5 C6 1.409(3) .
C6 H6 0.9300 .
C8 H8A 0.9600 .
C8 H8B 0.9600 .
C8 H8C 0.9600 .
C9 H9A 0.9600 .
C9 H9B 0.9600 .
C9 H9C 0.9600 .
C10 H10A 0.9600 .
C10 H10B 0.9600 .
C10 H10C 0.9600 .
C11 H11A 0.9600 .
C11 H11B 0.9600 .
C11 H11C 0.9600 .
C13 H13A 0.9600 .
C13 H13B 0.9600 .
C13 H13C 0.9600 .
C14 H14A 0.9600 .
C14 H14B 0.9600 .
C14 H14C 0.9600 .
C15 H15A 0.9600 .
C15 H15B 0.9600 .
C15 H15C 0.9600 .
C16 H16A 0.9600 .
C16 H16B 0.9600 .
C16 H16C 0.9600 .
C17 C18 1.457(4) .
C18 H18A 0.9600 .
C18 H18B 0.9600 .
C18 H18C 0.9600 .

loop_
_geom_torsion_atom_site_label_1
_geom_torsion_atom_site_label_2
_geom_torsion_atom_site_label_3
_geom_torsion_atom_site_label_4
_geom_torsion
_geom_torsion_site_symmetry_1
_geom_torsion_site_symmetry_4
C7 N1 C1 C6 18.7(4) . .
Cu1 N1 C1 C6 -174.8(2) . .
C7 N1 C1 C2 -165.2(2) . .
Cu1 N1 C1 C2 1.3(3) . .
C12 N4 C2 C3 19.1(4) . .
Cu1 N4 C2 C3 -179.2(2) . .
C12 N4 C2 C1 -164.6(2) . .
Cu1 N4 C2 C1 -2.9(3) . .
C6 C1 C2 C3 -6.0(4) . .
N1 C1 C2 C3 177.7(2) . .
C6 C1 C2 N4 177.4(2) . .
N1 C1 C2 N4 1.1(3) . .
N4 C2 C3 C4 -179.2(2) . .
C1 C2 C3 C4 4.7(4) . .
C5 N7 C4 C3 -177.4(2) 3_676 .
Cu2 N7 C4 C3 0.4(3) . .
C5 N7 C4 C5 1.2(4) 3_676 .
Cu2 N7 C4 C5 178.94(17) . .
C2 C3 C4 N7 178.6(2) . .
C2 C3 C4 C5 0.0(4) . .
N7 C4 C5 N7 -1.2(4) . 3_676
C3 C4 C5 N7 177.3(2) . 3_676
N7 C4 C5 C6 177.9(2) . .
C3 C4 C5 C6 -3.5(3) . .
N1 C1 C6 C5 178.4(2) . .
C2 C1 C6 C5 2.5(4) . .
N7 C5 C6 C1 -178.7(2) 3_676 .
C4 C5 C6 C1 2.2(4) . .
C9 N2 C7 N3 36.3(3) . .
C8 N2 C7 N3 -160.6(2) . .
C9 N2 C7 N1 -142.0(2) . .
C8 N2 C7 N1 21.1(3) . .
C10 N3 C7 N2 -155.2(2) . .
C11 N3 C7 N2 30.5(3) . .
C10 N3 C7 N1 23.0(3) . .
C11 N3 C7 N1 -151.3(2) . .
C1 N1 C7 N2 -139.8(2) . .
Cu1 N1 C7 N2 54.6(3) . .
C1 N1 C7 N3 42.0(3) . .
Cu1 N1 C7 N3 -123.6(2) . .
C13 N5 C12 N6 -168.6(2) . .
C14 N5 C12 N6 25.9(4) . .
C13 N5 C12 N4 15.0(3) . .
C14 N5 C12 N4 -150.5(2) . .
C16 N6 C12 N5 -147.5(2) . .
C15 N6 C12 N5 38.0(3) . .
C16 N6 C12 N4 28.7(3) . .
C15 N6 C12 N4 -145.8(2) . .
C2 N4 C12 N5 -141.4(2) . .
Cu1 N4 C12 N5 58.1(3) . .
C2 N4 C12 N6 42.4(3) . .
Cu1 N4 C12 N6 -118.1(2) . .
